data_7101940
loop_
_publ_author_name
'Wang, Su-Na'
'Xing, Hang'
'Li, Yi-Zhi'
'Bai, Junfeng'
'Scheer, Manfred'
'Pan, Yi'
'You, Xiao-Zeng'

_publ_section_title
;
 Unprecedented interweaving of single-helical and unequal
 double-helical chains into chiral metal-organic open frameworks with
 multiwalled tubular structures.
;
_journal_issue 22
_journal_name_full 'Chemical communications (Cambridge, England)'
_journal_page_first 2293
_journal_page_last 2295
_journal_paper_doi 10.1039/b701186e
_journal_year 2007
_chemical_formula_moiety '2(C22 H28 N8 Ni O8), 5(H2 O)'
_chemical_formula_sum 'C44 H66 N16 Ni2 O21'
_chemical_formula_weight 1272.55
_chemical_name_systematic
;
?
;
_space_group_IT_number 179
_symmetry_cell_setting hexagonal
_symmetry_space_group_name_Hall 'P 65 2 (0 0 1)'
_symmetry_space_group_name_H-M 'P 65 2 2'
_atom_sites_solution_hydrogens geom
_atom_sites_solution_primary direct
_atom_sites_solution_secondary difmap
_audit_creation_method SHELXL-97
_cell_angle_alpha 90.00
_cell_angle_beta 90.00
_cell_angle_gamma 120.00
_cell_formula_units_Z 6
_cell_length_a 12.5611(4)
_cell_length_b 12.5611(4)
_cell_length_c 62.471(3)
_cell_measurement_reflns_used 3327
_cell_measurement_temperature 291(2)
_cell_measurement_theta_max 16.22
_cell_measurement_theta_min 2.48
_cell_volume 8536.2(6)
_computing_cell_refinement SMART
_computing_data_collection 'SMART (Bruker, 2000)'
_computing_data_reduction 'SAINT (Bruker, 2000)'
_computing_molecular_graphics SHELXTL
_computing_publication_material SHELXTL
_computing_structure_refinement SHELXTL
_computing_structure_solution 'SHELXTL (Bruker, 2000)'
_diffrn_ambient_temperature 291(2)
_diffrn_measured_fraction_theta_full 1.000
_diffrn_measured_fraction_theta_max 1.000
_diffrn_measurement_device_type 'Bruker Smart Apex CCD'
_diffrn_measurement_method 'phi and omega scans'
_diffrn_radiation_monochromator graphite
_diffrn_radiation_source 'fine-focus sealed tube'
_diffrn_radiation_type MoK\a
_diffrn_radiation_wavelength 0.71073
_diffrn_reflns_av_R_equivalents 0.0859
_diffrn_reflns_av_sigmaI/netI 0.0380
_diffrn_reflns_limit_h_max 14
_diffrn_reflns_limit_h_min -14
_diffrn_reflns_limit_k_max 14
_diffrn_reflns_limit_k_min -14
_diffrn_reflns_limit_l_max 47
_diffrn_reflns_limit_l_min -74
_diffrn_reflns_number 43723
_diffrn_reflns_theta_full 25.00
_diffrn_reflns_theta_max 25.00
_diffrn_reflns_theta_min 1.87
_exptl_absorpt_coefficient_mu 0.751
_exptl_absorpt_correction_T_max 0.8624
_exptl_absorpt_correction_T_min 0.7832
_exptl_absorpt_correction_type multi-scan
_exptl_absorpt_process_details '(SADABS; Bruker, 2000)'
_exptl_crystal_colour blue-green
_exptl_crystal_density_diffrn 1.485
_exptl_crystal_density_method 'not measured'
_exptl_crystal_description hexagonal
_exptl_crystal_F_000 3996
_exptl_crystal_size_max 0.32
_exptl_crystal_size_mid 0.22
_exptl_crystal_size_min 0.20
_refine_diff_density_max 0.252
_refine_diff_density_min -0.576
_refine_diff_density_rms 0.054
_refine_ls_abs_structure_details 'Flack H D (1983), Acta Cryst. A39, 876-881'
_refine_ls_abs_structure_Flack 0.17(2)
_refine_ls_extinction_method none
_refine_ls_goodness_of_fit_ref 1.033
_refine_ls_hydrogen_treatment constr
_refine_ls_matrix_type full
_refine_ls_number_parameters 377
_refine_ls_number_reflns 5013
_refine_ls_number_restraints 3
_refine_ls_restrained_S_all 1.035
_refine_ls_R_factor_all 0.0560
_refine_ls_R_factor_gt 0.0517
_refine_ls_shift/su_max 0.001
_refine_ls_shift/su_mean 0.000
_refine_ls_structure_factor_coef Fsqd
_refine_ls_weighting_details 'calc w=1/[\s^2^(Fo^2^)+(0.1037P)^2^+1.9899P] where P=(Fo^2^+2Fc^2^)/3'
_refine_ls_weighting_scheme calc
_refine_ls_wR_factor_gt 0.1409
_refine_ls_wR_factor_ref 0.1437
_reflns_number_gt 4716
_reflns_number_total 5013
_reflns_threshold_expression >2sigma(I)
_cod_data_source_file b701186e.txt
_cod_data_source_block bb
_cod_depositor_comments
;
The following automatic conversions were performed:
'_symmetry_cell_setting' value 'Hexagonal' changed to 'hexagonal'
according to '/home/saulius/struct/CIF-dictionaries/cif_core.dic'
dictionary named 'cif_core.dic' version 2.4.1 from 2010-06-29.

Automatic conversion script
Id: cif_fix_enum 1527 2010-12-29 10:47:43Z saulius 
;
_cod_original_sg_symbol_Hall 'P 65 2 ( 0 0 1) '
_cod_original_sg_symbol_H-M 'P 65 2 2 '
_cod_database_code 7101940

loop_
_symmetry_equiv_pos_as_xyz
'x, y, z'
'-y, x-y, z+2/3'
'-x+y, -x, z+1/3'
'-x, -y, z+1/2'
'y, -x+y, z+1/6'
'x-y, x, z+5/6'
'y, x, -z+2/3'
'x-y, -y, -z'
'-x, -x+y, -z+1/3'
'-y, -x, -z+1/6'
'-x+y, y, -z+1/2'
'x, x-y, -z+5/6'

loop_
_atom_site_label
_atom_site_type_symbol
_atom_site_fract_x
_atom_site_fract_y
_atom_site_fract_z
_atom_site_U_iso_or_equiv
_atom_site_adp_type
_atom_site_occupancy
_atom_site_symmetry_multiplicity
_atom_site_calc_flag
_atom_site_refinement_flags
C1 C 0.0761(4) 0.4142(4) 0.53097(6) 0.0333(9) Uani 1 1 d .
C2 C 0.0757(4) 0.5272(4) 0.50141(6) 0.0356(9) Uani 1 1 d .
C3 C 0.0414(4) 0.5720(4) 0.53454(6) 0.0316(8) Uani 1 1 d .
C4 C 0.0704(4) 0.2840(4) 0.56042(6) 0.0414(10) Uani 1 1 d .
H4A H 0.0364 0.1996 0.5557 0.050 Uiso 1 1 d R
H4B H 0.0036 0.2935 0.5660 0.050 Uiso 1 1 d R
C5 C 0.1820(4) 0.3542(4) 0.57401(6) 0.0341(8) Uani 1 1 d .
C6 C 0.0714(5) 0.6409(5) 0.47004(7) 0.0474(11) Uani 1 1 d .
H6A H 0.0964 0.7096 0.4798 0.057 Uiso 1 1 calc R
H6B H -0.0152 0.6073 0.4669 0.057 Uiso 1 1 calc R
C7 C 0.1445(4) 0.6861(4) 0.44957(6) 0.0362(9) Uani 1 1 d .
C8 C -0.0042(4) 0.7389(4) 0.53874(7) 0.0401(10) Uani 1 1 d .
H8A H 0.0586 0.7889 0.5284 0.048 Uiso 1 1 calc R
H8B H -0.0002 0.7923 0.5503 0.048 Uiso 1 1 calc R
C9 C -0.1308(4) 0.6830(4) 0.52801(7) 0.0413(10) Uani 1 1 d .
C10 C 0.3939(4) 0.8190(4) 0.56755(7) 0.0414(10) Uani 1 1 d .
H10 H 0.4089 0.8430 0.5818 0.050 Uiso 1 1 calc R
C11 C 0.3728(5) 0.8913(4) 0.55341(8) 0.0450(11) Uani 1 1 d .
H11 H 0.3738 0.9617 0.5583 0.054 Uiso 1 1 calc R
C12 C 0.3504(4) 0.8596(4) 0.53211(7) 0.0373(9) Uani 1 1 d .
C13 C 0.3516(4) 0.7543(4) 0.52601(7) 0.0417(10) Uani 1 1 d .
H13 H 0.3379 0.7294 0.5118 0.050 Uiso 1 1 calc R
C14 C 0.3729(4) 0.6865(4) 0.54069(7) 0.0401(10) Uani 1 1 d .
H14 H 0.3731 0.6163 0.5360 0.048 Uiso 1 1 calc R
C15 C 0.3221(5) 0.9324(5) 0.51640(8) 0.0507(13) Uani 1 1 d .
H15A H 0.3090 0.9918 0.5242 0.061 Uiso 1 1 calc R
H15B H 0.2464 0.8773 0.5090 0.061 Uiso 1 1 calc R
C16 C 0.4233(5) 1.0000 0.5000 0.0454(16) Uani 1 2 d S
H16A H 0.4395 0.9414 0.4927 0.055 Uiso 1 1 d R
C17 C 0.4393(4) 0.7382(4) 0.37461(6) 0.0361(9) Uani 1 1 d .
H17 H 0.3721 0.7466 0.3709 0.043 Uiso 1 1 calc R
C18 C 0.5332(5) 0.7772(5) 0.36029(6) 0.0451(11) Uani 1 1 d .
H18 H 0.5278 0.8091 0.3472 0.054 Uiso 1 1 calc R
C19 C 0.6365(4) 0.7696(4) 0.36522(8) 0.0468(12) Uani 1 1 d .
C20 C 0.6350(4) 0.7138(5) 0.38470(8) 0.0475(11) Uani 1 1 d .
H20 H 0.7002 0.7026 0.3886 0.057 Uiso 1 1 calc R
C21 C 0.5359(4) 0.6761(5) 0.39792(7) 0.0428(11) Uani 1 1 d .
H21 H 0.5363 0.6393 0.4108 0.051 Uiso 1 1 calc R
C22 C 0.7439(6) 0.8111(6) 0.34961(9) 0.0721(19) Uani 1 1 d .
H22A H 0.7598 0.8864 0.3425 0.086 Uiso 1 1 calc R
H22B H 0.8174 0.8271 0.3573 0.086 Uiso 1 1 calc R
C23 C 0.7120(6) 0.7120(6) 0.3333 0.069(3) Uani 1 2 d S
H23A H 0.6956 0.6382 0.3406 0.083 Uiso 1 1 d R
N1 N 0.0530(3) 0.4826(3) 0.54412(5) 0.0371(8) Uani 1 1 d .
N2 N 0.0912(3) 0.4346(3) 0.50910(5) 0.0359(8) Uani 1 1 d .
N3 N 0.0481(4) 0.5970(4) 0.51329(5) 0.0366(8) Uani 1 1 d .
N4 N 0.0837(3) 0.3191(3) 0.53782(5) 0.0366(8) Uani 1 1 d .
H4C H 0.0970 0.2759 0.5287 0.044 Uiso 1 1 calc R
N5 N 0.0891(4) 0.5473(4) 0.48036(5) 0.0449(9) Uani 1 1 d .
H5A H 0.1089 0.5032 0.4726 0.054 Uiso 1 1 calc R
N6 N 0.0218(3) 0.6468(4) 0.54721(5) 0.0389(9) Uani 1 1 d .
H6C H 0.0248 0.6399 0.5609 0.047 Uiso 1 1 calc R
N7 N 0.3938(3) 0.7164(3) 0.56176(5) 0.0326(7) Uani 1 1 d .
N8 N 0.4377(3) 0.6886(3) 0.39359(5) 0.0305(7) Uani 1 1 d .
Ni1 Ni 0.40573(3) 0.59427(3) 0.5833 0.02934(19) Uani 1 2 d S
Ni2 Ni 0.30390(6) 0.65195(3) 0.4167 0.02831(19) Uani 1 2 d S
O1 O 0.2670(3) 0.4520(3) 0.56656(4) 0.0355(7) Uani 1 1 d .
O2 O 0.1797(3) 0.3096(3) 0.59196(5) 0.0539(9) Uani 1 1 d D
O3 O 0.1712(3) 0.6144(3) 0.43993(4) 0.0336(6) Uani 1 1 d .
O4 O 0.1721(4) 0.7924(3) 0.44328(6) 0.0649(11) Uani 1 1 d .
O5 O -0.1428(4) 0.7315(3) 0.51151(5) 0.0598(10) Uani 1 1 d .
H5 H -0.2144 0.6930 0.5075 0.072 Uiso 1 1 calc R
O6 O -0.2169(3) 0.5888(3) 0.53687(5) 0.0519(8) Uani 1 1 d .
O1W O 0.5342(3) 0.5949(3) 0.56238(5) 0.0402(7) Uani 1 1 d .
H1WA H 0.5299 0.5261 0.5646 0.048 Uiso 1 1 d R
H1WB H 0.6071 0.6509 0.5653 0.048 Uiso 1 1 d R
O2W O 0.2971(3) 0.8078(3) 0.40849(4) 0.0394(7) Uani 1 1 d .
H2WA H 0.2689 0.8294 0.4189 0.047 Uiso 1 1 d R
H2WB H 0.2433 0.7845 0.3986 0.047 Uiso 1 1 d R
O3W O 0.0822(11) 1.0000 0.5000 0.198(6) Uani 1 2 d S
H3WA H 0.0195 0.9549 0.4924 0.238 Uiso 1 1 d R
O4W O 0.0398(8) 0.9046(7) 0.46153(15) 0.171(4) Uani 1 1 d .
H4WA H 0.0781 0.8698 0.4568 0.206 Uiso 1 1 d R
H4WB H 0.0866 0.9814 0.4596 0.206 Uiso 1 1 d R
O5W O 0.0633(6) 0.0594(5) 0.60145(12) 0.188(4) Uani 1 1 d D
H5WA H 0.0804 0.1239 0.5944 0.225 Uiso 1 1 d R
H5WB H -0.0141 0.0117 0.6008 0.225 Uiso 1 1 d RD

loop_
_atom_site_aniso_label
_atom_site_aniso_U_11
_atom_site_aniso_U_22
_atom_site_aniso_U_33
_atom_site_aniso_U_23
_atom_site_aniso_U_13
_atom_site_aniso_U_12
C1 0.031(2) 0.037(2) 0.037(2) -0.0088(18) -0.0076(17) 0.0210(19)
C2 0.0316(19) 0.051(3) 0.0254(18) 0.0010(18) 0.0001(15) 0.022(2)
C3 0.0243(19) 0.038(2) 0.0296(19) -0.0047(17) -0.0004(15) 0.0139(17)
C4 0.050(3) 0.048(3) 0.029(2) 0.0055(18) -0.0003(19) 0.027(2)
C5 0.029(2) 0.039(2) 0.032(2) 0.0053(17) -0.0015(17) 0.0151(19)
C6 0.072(3) 0.058(3) 0.028(2) 0.004(2) 0.005(2) 0.044(3)
C7 0.041(2) 0.037(2) 0.028(2) -0.0038(17) -0.0031(17) 0.018(2)
C8 0.035(2) 0.041(2) 0.042(2) -0.0040(19) 0.0008(18) 0.017(2)
C9 0.047(3) 0.035(2) 0.043(2) -0.0033(19) -0.002(2) 0.021(2)
C10 0.054(3) 0.037(2) 0.032(2) 0.0021(18) 0.006(2) 0.022(2)
C11 0.059(3) 0.030(2) 0.049(3) 0.0012(19) 0.005(2) 0.024(2)
C12 0.032(2) 0.040(2) 0.039(2) 0.0151(19) 0.0115(18) 0.0177(19)
C13 0.044(2) 0.054(3) 0.026(2) 0.0111(18) 0.0047(18) 0.024(2)
C14 0.052(3) 0.034(2) 0.034(2) 0.0057(17) 0.0093(17) 0.021(2)
C15 0.044(3) 0.059(3) 0.053(3) 0.034(2) 0.015(2) 0.028(2)
C16 0.033(2) 0.055(4) 0.055(4) 0.030(3) 0.0152(16) 0.027(2)
C17 0.041(2) 0.043(2) 0.0308(19) 0.0016(17) 0.0031(17) 0.026(2)
C18 0.055(3) 0.054(3) 0.0253(19) 0.0079(19) 0.0139(19) 0.026(2)
C19 0.040(3) 0.036(2) 0.054(3) -0.012(2) 0.014(2) 0.011(2)
C20 0.037(2) 0.057(3) 0.051(3) -0.003(2) 0.002(2) 0.026(2)
C21 0.036(2) 0.054(3) 0.035(2) 0.006(2) 0.0000(18) 0.020(2)
C22 0.062(4) 0.066(4) 0.063(3) -0.022(3) 0.030(3) 0.013(3)
C23 0.050(3) 0.050(3) 0.074(5) -0.025(2) 0.025(2) 0.001(4)
N1 0.0339(18) 0.047(2) 0.0334(18) 0.0081(15) 0.0040(15) 0.0223(16)
N2 0.049(2) 0.047(2) 0.0214(15) 0.0095(14) 0.0044(14) 0.0313(18)
N3 0.047(2) 0.047(2) 0.0239(16) 0.0020(15) 0.0029(15) 0.0294(18)
N4 0.0334(19) 0.038(2) 0.0341(18) -0.0041(15) -0.0026(14) 0.0149(16)
N5 0.074(3) 0.058(2) 0.0201(15) 0.0060(16) 0.0091(16) 0.045(2)
N6 0.049(2) 0.058(2) 0.0183(16) -0.0021(15) 0.0013(14) 0.0332(19)
N7 0.0339(16) 0.0301(17) 0.0309(16) 0.0047(13) 0.0055(13) 0.0138(14)
N8 0.0323(17) 0.0413(18) 0.0235(15) 0.0042(13) 0.0028(13) 0.0225(15)
Ni1 0.0331(3) 0.0331(3) 0.0248(3) 0.0029(3) 0.0029(3) 0.0189(3)
Ni2 0.0285(3) 0.0331(3) 0.0218(3) 0.0034(2) 0.000 0.01427(17)
O1 0.0365(16) 0.0306(15) 0.0333(14) 0.0062(12) 0.0057(12) 0.0121(13)
O2 0.0437(19) 0.058(2) 0.0415(17) 0.0192(16) -0.0016(14) 0.0114(17)
O3 0.0348(14) 0.0365(15) 0.0281(13) 0.0024(11) 0.0027(11) 0.0166(12)
O4 0.107(3) 0.045(2) 0.053(2) 0.0126(17) 0.029(2) 0.045(2)
O5 0.065(2) 0.056(2) 0.049(2) 0.0184(16) -0.0131(18) 0.0233(19)
O6 0.0332(17) 0.0479(18) 0.0547(18) 0.0168(16) -0.0020(15) 0.0053(15)
O1W 0.0431(17) 0.0349(15) 0.0423(16) -0.0011(13) 0.0048(13) 0.0192(13)
O2W 0.0509(18) 0.0439(17) 0.0264(13) 0.0000(12) -0.0040(13) 0.0259(15)
O3W 0.199(9) 0.302(19) 0.128(9) 0.017(10) 0.009(5) 0.151(10)
O4W 0.160(8) 0.139(6) 0.261(10) -0.081(7) -0.089(7) 0.110(6)
O5W 0.108(5) 0.132(6) 0.289(11) 0.087(7) -0.029(6) 0.035(5)

loop_
_atom_type_symbol
_atom_type_description
_atom_type_scat_dispersion_real
_atom_type_scat_dispersion_imag
_atom_type_scat_source
C C 0.0033 0.0016 'International Tables Vol C Tables 4.2.6.8 and 6.1.1.4'
H H 0.0000 0.0000 'International Tables Vol C Tables 4.2.6.8 and 6.1.1.4'
N N 0.0061 0.0033 'International Tables Vol C Tables 4.2.6.8 and 6.1.1.4'
O O 0.0106 0.0060 'International Tables Vol C Tables 4.2.6.8 and 6.1.1.4'
Ni Ni 0.3393 1.1124 'International Tables Vol C Tables 4.2.6.8 and 6.1.1.4'

loop_
_geom_angle_atom_site_label_1
_geom_angle_atom_site_label_2
_geom_angle_atom_site_label_3
_geom_angle
_geom_angle_site_symmetry_1
_geom_angle_site_symmetry_3
N1 C1 N4 121.8(4) . .
N1 C1 N2 123.2(4) . .
N4 C1 N2 115.0(4) . .
N3 C2 N5 118.6(4) . .
N3 C2 N2 124.5(4) . .
N5 C2 N2 116.9(4) . .
N1 C3 N6 117.2(3) . .
N1 C3 N3 127.5(4) . .
N6 C3 N3 115.3(4) . .
N4 C4 C5 116.0(4) . .
N4 C4 H4A 87.6 . .
C5 C4 H4A 126.1 . .
N4 C4 H4B 106.6 . .
C5 C4 H4B 109.6 . .
H4A C4 H4B 108.0 . .
O1 C5 O2 126.5(4) . .
O1 C5 C4 117.3(3) . .
O2 C5 C4 116.2(4) . .
N5 C6 C7 111.8(4) . .
N5 C6 H6A 109.3 . .
C7 C6 H6A 109.3 . .
N5 C6 H6B 109.3 . .
C7 C6 H6B 109.3 . .
H6A C6 H6B 107.9 . .
O3 C7 O4 125.2(4) . .
O3 C7 C6 117.7(4) . .
O4 C7 C6 117.1(4) . .
N6 C8 C9 112.9(4) . .
N6 C8 H8A 109.0 . .
C9 C8 H8A 109.0 . .
N6 C8 H8B 109.0 . .
C9 C8 H8B 109.0 . .
H8A C8 H8B 107.8 . .
O5 C9 O6 124.4(4) . .
O5 C9 C8 119.3(4) . .
O6 C9 C8 116.3(4) . .
N7 C10 C11 123.4(4) . .
N7 C10 H10 118.3 . .
C11 C10 H10 118.3 . .
C12 C11 C10 120.4(4) . .
C12 C11 H11 119.8 . .
C10 C11 H11 119.8 . .
C11 C12 C13 116.3(4) . .
C11 C12 C15 122.2(4) . .
C13 C12 C15 121.5(4) . .
C14 C13 C12 120.7(4) . .
C14 C13 H13 119.7 . .
C12 C13 H13 119.7 . .
N7 C14 C13 123.4(4) . .
N7 C14 H14 118.3 . .
C13 C14 H14 118.3 . .
C12 C15 C16 113.3(4) . .
C12 C15 H15A 108.9 . .
C16 C15 H15A 108.9 . .
C12 C15 H15B 108.9 . .
C16 C15 H15B 108.9 . .
H15A C15 H15B 107.7 . .
C15 C16 C15 112.3(5) . 8_676
C15 C16 H16A 109.1 . .
C15 C16 H16A 109.3 8_676 .
N8 C17 C18 124.1(4) . .
N8 C17 H17 117.9 . .
C18 C17 H17 117.9 . .
C17 C18 C19 120.1(4) . .
C17 C18 H18 119.9 . .
C19 C18 H18 119.9 . .
C18 C19 C20 116.8(4) . .
C18 C19 C22 122.2(5) . .
C20 C19 C22 120.9(5) . .
C21 C20 C19 118.8(5) . .
C21 C20 H20 120.6 . .
C19 C20 H20 120.6 . .
N8 C21 C20 124.6(4) . .
N8 C21 H21 117.7 . .
C20 C21 H21 117.7 . .
C23 C22 C19 109.0(5) . .
C23 C22 H22A 109.9 . .
C19 C22 H22A 109.9 . .
C23 C22 H22B 109.9 . .
C19 C22 H22B 109.9 . .
H22A C22 H22B 108.3 . .
C22 C23 C22 113.4(6) 7 .
C22 C23 H23A 109.2 7 .
C22 C23 H23A 108.6 . .
C1 N1 C3 114.7(3) . .
C2 N2 C1 116.2(3) . .
C2 N3 C3 113.7(4) . .
C1 N4 C4 122.5(4) . .
C1 N4 H4C 118.7 . .
C4 N4 H4C 118.7 . .
C2 N5 C6 122.4(4) . .
C2 N5 H5A 118.8 . .
C6 N5 H5A 118.8 . .
C3 N6 C8 122.5(3) . .
C3 N6 H6C 118.8 . .
C8 N6 H6C 118.8 . .
C10 N7 C14 115.8(4) . .
C10 N7 Ni1 124.3(3) . .
C14 N7 Ni1 119.6(3) . .
C17 N8 C21 115.6(4) . .
C17 N8 Ni2 122.7(3) . .
C21 N8 Ni2 121.3(3) . .
O1 Ni1 O1 177.88(17) . 10_666
O1 Ni1 O1W 90.07(11) . .
O1 Ni1 O1W 88.51(12) 10_666 .
O1 Ni1 O1W 88.51(12) . 10_666
O1 Ni1 O1W 90.07(11) 10_666 10_666
O1W Ni1 O1W 95.81(17) . 10_666
O1 Ni1 N7 88.20(12) . .
O1 Ni1 N7 93.27(13) 10_666 .
O1W Ni1 N7 86.08(12) . .
O1W Ni1 N7 176.20(14) 10_666 .
O1 Ni1 N7 93.27(13) . 10_666
O1 Ni1 N7 88.20(12) 10_666 10_666
O1W Ni1 N7 176.20(14) . 10_666
O1W Ni1 N7 86.08(12) 10_666 10_666
N7 Ni1 N7 92.22(18) . 10_666
O2W Ni2 O2W 175.89(19) 12_565 .
O2W Ni2 O3 88.31(11) 12_565 .
O2W Ni2 O3 88.83(12) . .
O2W Ni2 O3 88.83(12) 12_565 12_565
O2W Ni2 O3 88.31(11) . 12_565
O3 Ni2 O3 92.10(15) . 12_565
O2W Ni2 N8 91.75(13) 12_565 12_565
O2W Ni2 N8 91.12(13) . 12_565
O3 Ni2 N8 88.26(12) . 12_565
O3 Ni2 N8 179.32(12) 12_565 12_565
O2W Ni2 N8 91.12(12) 12_565 .
O2W Ni2 N8 91.75(13) . .
O3 Ni2 N8 179.32(12) . .
O3 Ni2 N8 88.26(12) 12_565 .
N8 Ni2 N8 91.38(18) 12_565 .
C5 O1 Ni1 127.1(3) . .
C7 O3 Ni2 129.9(3) . .
C7 O4 O4W 118.1(4) . .
C9 O5 H5 109.5 . .
Ni1 O1W H1WA 103.9 . .
Ni1 O1W H1WB 112.5 . .
H1WA O1W H1WB 107.5 . .
Ni2 O2W H2WA 109.5 . .
Ni2 O2W H2WB 104.7 . .
H2WA O2W H2WB 106.3 . .
O4 O4W H4WB 104.9 . .
H4WA O4W H4WB 106.6 . .
H5WA O5W H5WB 107.6 . .

loop_
_geom_bond_atom_site_label_1
_geom_bond_atom_site_label_2
_geom_bond_distance
_geom_bond_site_symmetry_2
C1 N1 1.322(5) .
C1 N4 1.317(5) .
C1 N2 1.385(5) .
C2 N3 1.321(6) .
C2 N5 1.334(5) .
C2 N2 1.359(6) .
C3 N1 1.343(5) .
C3 N6 1.342(5) .
C3 N3 1.357(5) .
C4 N4 1.464(5) .
C4 C5 1.492(6) .
C4 H4A 0.9699 .
C4 H4B 0.9700 .
C5 O1 1.247(5) .
C5 O2 1.247(5) .
C6 N5 1.452(6) .
C6 C7 1.509(6) .
C6 H6A 0.9700 .
C6 H6B 0.9700 .
C7 O3 1.260(5) .
C7 O4 1.263(6) .
C8 N6 1.451(6) .
C8 C9 1.534(6) .
C8 H8A 0.9700 .
C8 H8B 0.9700 .
C9 O5 1.244(5) .
C9 O6 1.264(6) .
C10 N7 1.339(6) .
C10 C11 1.383(6) .
C10 H10 0.9300 .
C11 C12 1.377(6) .
C11 H11 0.9300 .
C12 C13 1.384(7) .
C12 C15 1.500(6) .
C13 C14 1.366(6) .
C13 H13 0.9300 .
C14 N7 1.357(5) .
C14 H14 0.9300 .
C15 C16 1.518(5) .
C15 H15A 0.9700 .
C15 H15B 0.9700 .
C16 C15 1.518(5) 8_676
C16 H16A 0.9699 .
C17 N8 1.335(5) .
C17 C18 1.361(6) .
C17 H17 0.9300 .
C18 C19 1.383(7) .
C18 H18 0.9300 .
C19 C20 1.400(7) .
C19 C22 1.529(6) .
C20 C21 1.366(6) .
C20 H20 0.9300 .
C21 N8 1.346(5) .
C21 H21 0.9300 .
C22 C23 1.498(6) .
C22 H22A 0.9700 .
C22 H22B 0.9700 .
C23 C22 1.498(6) 7
C23 H23A 0.9595 .
N4 H4C 0.8600 .
N5 H5A 0.8600 .
N6 H6C 0.8600 .
N7 Ni1 2.103(3) .
N8 Ni2 2.083(3) .
Ni1 O1 2.053(3) .
Ni1 O1 2.053(3) 10_666
Ni1 O1W 2.075(3) .
Ni1 O1W 2.075(3) 10_666
Ni1 N7 2.103(3) 10_666
Ni2 O2W 2.066(3) 12_565
Ni2 O2W 2.066(3) .
Ni2 O3 2.080(3) .
Ni2 O3 2.080(3) 12_565
Ni2 N8 2.083(3) 12_565
O4 O4W 2.897(8) .
O5 H5 0.8200 .
O1W H1WA 0.8500 .
O1W H1WB 0.8500 .
O2W H2WA 0.8500 .
O2W H2WB 0.8500 .
O3W H3WA 0.8500 .
O4W H4WA 0.8500 .
O4W H4WB 0.8502 .
O5W H5WA 0.8500 .
O5W H5WB 0.8501 .

loop_
_geom_hbond_atom_site_label_D
_geom_hbond_atom_site_label_H
_geom_hbond_atom_site_label_A
_geom_hbond_distance_DH
_geom_hbond_distance_HA
_geom_hbond_distance_DA
_geom_hbond_angle_DHA
_geom_hbond_site_symmetry_A
N4 H4C O5 0.86 2.54 3.243(5) 139.1 8_666
N5 H5A O6 0.86 2.02 2.844(5) 160.2 8_666
O5 H5 N2 0.82 1.92 2.666(5) 151.7 8_566
O1W H1WA O3 0.85 1.98 2.785(4) 158.8 8_666
O1W H1WB O2 0.85 1.93 2.627(5) 137.9 10_666
O2W H2WA O4 0.85 1.85 2.632(5) 151.2 .
O2W H2WB O6 0.85 1.88 2.661(4) 152.7 6_664
O3W H3WA O4W 0.85 2.08 2.619(8) 120.6 .
O4W H4WA O4 0.85 2.05 2.897(8) 175.9 .
O4W H4WB O5W 0.85 2.37 2.805(10) 112.2 6_564
O5W H5WA O2 0.85 2.03 2.788(7) 148.4 .
O5W H5WB O4W 0.85 2.34 2.805(10) 114.5 5_445
